data_7037672
loop_
_publ_author_name
'Hu, Yang-Yang'
'Zhang, Ting-Ting'
'Zhang, Xiao'
'Zhao, De-Chuan'
'Cui, Xiao-Bing'
'Huo, Qi-Sheng'
'Xu, Ji-Qing'

_publ_section_title
;
 New organic-inorganic hybrid compounds constructed from polyoxometalates
 and transition metal mixed-organic-ligand complexes.
;
_journal_issue 6
_journal_name_full 'Dalton transactions (Cambridge, England : 2003)'
_journal_page_first 2562
_journal_page_last 2573
_journal_paper_doi 10.1039/c5dt04413h
_journal_volume 45
_journal_year 2016
_chemical_formula_sum 'C60 H42 Cl4 Cu4 Ge N10 O44 W12'
_chemical_formula_weight 4281.78
_space_group_crystal_system triclinic
_space_group_IT_number 2
_space_group_name_Hall '-P 1'
_space_group_name_H-M_alt 'P -1'
_symmetry_space_group_name_Hall '-P 1'
_symmetry_space_group_name_H-M 'P -1'
_atom_sites_solution_hydrogens geom
_audit_creation_method SHELXL-2014/7
_audit_update_record
;
2015-12-07 deposited with the CCDC.
2015-12-15 downloaded from the CCDC.
;
_cell_angle_alpha 88.57(3)
_cell_angle_beta 68.68(3)
_cell_angle_gamma 87.78(3)
_cell_formula_units_Z 1
_cell_length_a 11.475(2)
_cell_length_b 12.627(3)
_cell_length_c 15.450(3)
_cell_measurement_reflns_used 17907
_cell_measurement_temperature 293(2)
_cell_measurement_theta_max 27.49
_cell_measurement_theta_min 3.17
_cell_volume 2083.7(9)
_computing_cell_refinement 'Bruker XSCANS'
_computing_data_collection 'Bruker XSCANS'
_computing_data_reduction 'Bruker XSCANS'
_computing_molecular_graphics 'Diamond 3.2'
_computing_publication_material 'SHELXL-2014/7 (Sheldrick, 2014)'
_computing_structure_refinement 'SHELXL-2014/7 (Sheldrick, 2014)'
_computing_structure_solution 'SHELXL-2014/7 (Sheldrick, 2014)'
_diffrn_ambient_temperature 293(2)
_diffrn_measured_fraction_theta_full 0.998
_diffrn_measured_fraction_theta_max 0.987
_diffrn_measurement_device_type 'Bruker P4'
_diffrn_radiation_type MoK\a
_diffrn_radiation_wavelength 0.71073
_diffrn_reflns_av_R_equivalents 0.0692
_diffrn_reflns_av_unetI/netI 0.0936
_diffrn_reflns_laue_measured_fraction_full 0.998
_diffrn_reflns_laue_measured_fraction_max 0.987
_diffrn_reflns_limit_h_max 14
_diffrn_reflns_limit_h_min -14
_diffrn_reflns_limit_k_max 16
_diffrn_reflns_limit_k_min -16
_diffrn_reflns_limit_l_max 20
_diffrn_reflns_limit_l_min -19
_diffrn_reflns_number 20607
_diffrn_reflns_point_group_measured_fraction_full 0.998
_diffrn_reflns_point_group_measured_fraction_max 0.987
_diffrn_reflns_theta_full 25.242
_diffrn_reflns_theta_max 27.475
_diffrn_reflns_theta_min 3.168
_exptl_absorpt_coefficient_mu 18.062
_exptl_absorpt_correction_T_max 1.0000
_exptl_absorpt_correction_T_min 0.4138
_exptl_absorpt_correction_type empirical
_exptl_crystal_colour blue
_exptl_crystal_density_diffrn 3.412
_exptl_crystal_description block
_exptl_crystal_F_000 1928
_exptl_crystal_size_max 0.150
_exptl_crystal_size_mid 0.140
_exptl_crystal_size_min 0.110
_refine_diff_density_max 3.367
_refine_diff_density_min -5.138
_refine_diff_density_rms 0.406
_refine_ls_extinction_method none
_refine_ls_goodness_of_fit_ref 1.060
_refine_ls_hydrogen_treatment constr
_refine_ls_matrix_type full
_refine_ls_number_parameters 628
_refine_ls_number_reflns 9418
_refine_ls_number_restraints 528
_refine_ls_restrained_S_all 1.048
_refine_ls_R_factor_all 0.0859
_refine_ls_R_factor_gt 0.0753
_refine_ls_shift/su_max 0.001
_refine_ls_shift/su_mean 0.000
_refine_ls_structure_factor_coef Fsqd
_refine_ls_weighting_details 'w=1/[\s^2^(Fo^2^)+155.2573P] where P=(Fo^2^+2Fc^2^)/3'
_refine_ls_weighting_scheme calc
_refine_ls_wR_factor_gt 0.1713
_refine_ls_wR_factor_ref 0.1776
_reflns_Friedel_coverage 0.000
_reflns_number_gt 8141
_reflns_number_total 9418
_reflns_threshold_expression 'I > 2\s(I)'
_cod_data_source_file c5dt04413h2.cif
_cod_data_source_block shelx_3
_cod_depositor_comments 'Adding full bibliography for 7037670--7037674.cif.'
_cod_original_cell_volume 2083.7(8)
_cod_database_code 7037672
_shelx_shelxl_version_number 2014/7
_shelx_space_group_comment
;
The symmetry employed for this shelxl refinement is uniquely defined
by the following loop, which should always be used as a source of
symmetry information in preference to the above space-group names.
They are only intended as comments.
;
_shelx_estimated_absorpt_t_min 0.173
_shelx_estimated_absorpt_t_max 0.241

loop_
_space_group_symop_operation_xyz
'x, y, z'
'-x, -y, -z'

loop_
_atom_site_label
_atom_site_type_symbol
_atom_site_fract_x
_atom_site_fract_y
_atom_site_fract_z
_atom_site_U_iso_or_equiv
_atom_site_adp_type
_atom_site_occupancy
_atom_site_site_symmetry_order
_atom_site_calc_flag
_atom_site_refinement_flags_posn
_atom_site_refinement_flags_adp
_atom_site_refinement_flags_occupancy
W1 W 2.11872(8) 0.73430(6) -0.12834(6) 0.0411(2) Uani 1 1 d . . .
W2 W 1.80037(7) 0.67585(6) -0.06736(6) 0.0335(2) Uani 1 1 d . . .
W3 W 2.23839(6) 0.35121(5) -0.16980(4) 0.02090(16) Uani 1 1 d . . .
W4 W 2.03194(7) 0.52284(7) -0.23643(5) 0.0341(2) Uani 1 1 d . . .
W6 W 1.92021(7) 0.28713(6) -0.10968(5) 0.02720(18) Uani 1 1 d . . .
W7 W 1.68134(6) 0.43833(6) 0.05744(5) 0.02523(17) Uani 1 1 d . . .
Ge1 Ge 2.0000 0.5000 0.0000 0.0176(5) Uani 1 2 d S . P
O1 O 2.108(3) 0.597(2) -0.011(2) 0.046(4) Uani 0.5 1 d . U P
O2 O 1.854(3) 0.547(2) 0.037(2) 0.041(4) Uani 0.5 1 d . U P
O3 O 1.986(3) 0.591(3) -0.089(2) 0.044(4) Uani 0.5 1 d . U P
O4 O 2.040(3) 0.429(2) -0.099(2) 0.044(4) Uani 0.5 1 d . U P
O29 O 2.1806(15) 0.4425(14) -0.2489(13) 0.056(3) Uani 1 1 d . U .
O28 O 1.8804(17) 0.5985(15) -0.1722(14) 0.068(3) Uani 1 1 d . U .
O25 O 1.7625(18) 0.3545(15) -0.0491(13) 0.067(4) Uani 1 1 d . U .
O24 O 1.7032(16) 0.7566(12) -0.0962(11) 0.047(4) Uani 1 1 d . U .
O23 O 2.2563(18) 0.6589(15) -0.1322(12) 0.065(4) Uani 1 1 d . U .
O22 O 1.5337(15) 0.4102(17) 0.0802(12) 0.064(5) Uani 1 1 d . U .
O21 O 2.0961(15) 0.2668(14) -0.1523(13) 0.056(3) Uani 1 1 d . U .
O20 O 1.7630(18) 0.7117(14) 0.0570(12) 0.059(3) Uani 1 1 d . U .
O19 O 1.8836(15) 0.1866(13) -0.1642(13) 0.053(4) Uani 1 1 d . U .
O18 O 2.3360(17) 0.4609(14) -0.1547(12) 0.056(3) Uani 1 1 d . U .
O17 O 2.1749(15) 0.8442(12) -0.1878(11) 0.045(3) Uani 1 1 d . U .
O16 O 2.0892(18) 0.7794(15) -0.0038(13) 0.068(4) Uani 1 1 d . U .
O15 O 1.9424(16) 0.3970(15) -0.2005(14) 0.063(3) Uani 1 1 d . U .
Cu1 Cu 2.7261(2) -0.02797(17) -0.35089(15) 0.0281(5) Uani 1 1 d . . .
Cu2 Cu 2.5510(2) 0.19173(17) -0.31274(15) 0.0264(5) Uani 1 1 d . . .
Cl2 Cl 2.4931(5) 0.0343(4) -0.3408(4) 0.0353(10) Uani 1 1 d . . .
Cl1 Cl 2.6581(6) -0.1911(4) -0.2994(4) 0.0452(12) Uani 1 1 d . . .
O13 O 2.5603(13) 0.1473(11) -0.1922(8) 0.033(3) Uani 1 1 d . U .
N2 N 2.5860(14) 0.2484(13) -0.4430(11) 0.031(3) Uani 1 1 d . . .
N4 N 2.8357(15) 0.0983(13) -0.4071(12) 0.034(4) Uani 1 1 d . . .
O12 O 2.0442(14) 0.5342(14) -0.3449(11) 0.049(4) Uani 1 1 d . U .
O11 O 2.7072(13) 0.0130(11) -0.2260(9) 0.038(3) Uani 1 1 d . U .
N3 N 2.7704(15) -0.0594(13) -0.4849(12) 0.033(4) Uani 1 1 d . . .
O10 O 2.3509(14) 0.2791(12) -0.2504(11) 0.047(3) Uani 1 1 d . U .
C32 C 2.6294(16) 0.0796(13) -0.0746(12) 0.024(4) Uani 1 1 d . . .
N1 N 2.6163(15) 0.3297(12) -0.2982(11) 0.030(3) Uani 1 1 d . . .
N5 N 2.5368(17) 0.1467(15) 0.0795(13) 0.047(5) Uani 1 1 d . . .
C30 C 2.8665(17) 0.1805(16) -0.3644(13) 0.031(4) Uani 1 1 d . . .
H30A H 2.8350 0.1826 -0.2999 0.037 Uiso 1 1 calc R U .
C29 C 2.5742(18) 0.2021(17) -0.5168(12) 0.034(4) Uani 1 1 d . . .
H29A H 2.5521 0.1316 -0.5125 0.041 Uiso 1 1 calc R U .
C28 C 2.6106(18) 0.0807(16) 0.1091(15) 0.037(4) Uani 1 1 d . U .
H28A H 2.6038 0.0820 0.1709 0.044 Uiso 1 1 calc R U .
C27 C 2.6315(18) 0.0804(14) -0.1719(12) 0.030(4) Uani 1 1 d . . .
C26 C 2.8818(16) 0.1005(16) -0.4997(15) 0.033(4) Uani 1 1 d . . .
C25 C 2.8479(17) 0.0100(18) -0.5434(13) 0.034(4) Uani 1 1 d . . .
C24 C 2.6196(18) 0.3521(16) -0.4527(14) 0.036(4) Uani 1 1 d . . .
C23 C 2.702(2) 0.5328(17) -0.2992(18) 0.050(6) Uani 1 1 d . . .
H23A H 2.7323 0.6000 -0.2994 0.060 Uiso 1 1 calc R U .
C22 C 2.6398(18) 0.3955(14) -0.3743(15) 0.032(4) Uani 1 1 d . . .
C21 C 2.6798(19) 0.4992(17) -0.3778(18) 0.045(5) Uani 1 1 d . . .
C20 C 2.7018(19) 0.0120(15) -0.0419(14) 0.033(4) Uani 1 1 d . . .
H20A H 2.7577 -0.0358 -0.0825 0.040 Uiso 1 1 calc R U .
C19 C 2.638(2) 0.3700(16) -0.2276(14) 0.039(5) Uani 1 1 d . . .
H19A H 2.6246 0.3258 -0.1761 0.047 Uiso 1 1 calc R U .
O8 O 1.7018(18) 0.5550(14) -0.0243(12) 0.059(3) Uani 1 1 d . U .
O7 O 2.1169(16) 0.6446(15) -0.2254(13) 0.065(3) Uani 1 1 d . U .
C39 C 2.941(2) 0.2593(19) -0.413(2) 0.051(6) Uani 1 1 d . . .
H39A H 2.9605 0.3137 -0.3811 0.062 Uiso 1 1 calc R U .
C18 C 2.6400(19) 0.4131(19) -0.5325(16) 0.044(5) Uani 1 1 d . . .
C17 C 2.693(2) 0.014(2) 0.0506(16) 0.046(5) Uani 1 1 d . . .
H17A H 2.7442 -0.0314 0.0712 0.055 Uiso 1 1 calc R U .
C16 C 2.739(3) -0.139(2) -0.5257(19) 0.057(7) Uani 1 1 d . . .
H16A H 2.6892 -0.1905 -0.4870 0.069 Uiso 1 1 calc R U .
C15 C 2.5457(19) 0.1470(17) -0.0104(14) 0.038(5) Uani 1 1 d . . .
H15A H 2.4946 0.1935 -0.0294 0.046 Uiso 1 1 calc R U .
C12 C 2.6784(19) 0.4681(16) -0.2212(14) 0.036(4) Uani 1 1 d . . .
H12A H 2.6897 0.4905 -0.1680 0.043 Uiso 1 1 calc R U .
C11 C 2.680(2) 0.520(2) -0.5357(17) 0.057(7) Uani 1 1 d . . .
H11A H 2.6971 0.5609 -0.5893 0.068 Uiso 1 1 calc R U .
C10 C 2.978(2) 0.0815(19) -0.6937(18) 0.047(5) Uani 1 1 d . U .
H10A H 3.0126 0.0752 -0.7579 0.057 Uiso 1 1 calc R U .
C9 C 2.854(2) -0.082(2) -0.6780(18) 0.058(7) Uani 1 1 d . . .
H9A H 2.8810 -0.0914 -0.7419 0.069 Uiso 1 1 calc R U .
C8 C 2.629(2) 0.3657(19) -0.6094(15) 0.043(5) Uani 1 1 d . . .
H8A H 2.6427 0.4033 -0.6646 0.052 Uiso 1 1 calc R U .
C7 C 2.694(2) 0.5602(19) -0.458(2) 0.056(7) Uani 1 1 d . . .
H7A H 2.7133 0.6311 -0.4589 0.067 Uiso 1 1 calc R U .
C6 C 2.988(2) 0.258(2) -0.507(2) 0.055(7) Uani 1 1 d . . .
H6A H 3.0384 0.3128 -0.5395 0.067 Uiso 1 1 calc R U .
C5 C 2.772(3) -0.152(2) -0.616(2) 0.070(10) Uani 1 1 d . . .
H5A H 2.7410 -0.2082 -0.6385 0.084 Uiso 1 1 calc R U .
C4 C 2.8940(19) 0.003(2) -0.6405(16) 0.047(6) Uani 1 1 d . . .
C3 C 2.595(2) 0.259(2) -0.6007(14) 0.054(7) Uani 1 1 d . . .
H3A H 2.5862 0.2257 -0.6509 0.065 Uiso 1 1 calc R U .
C2 C 3.009(2) 0.165(2) -0.6536(15) 0.057(7) Uani 1 1 d . . .
H2A H 3.0627 0.2150 -0.6908 0.069 Uiso 1 1 calc R U .
O14 O 1.9416(18) 0.7577(15) -0.0934(14) 0.071(4) Uani 1 1 d . U .
C1 C 2.9601(18) 0.177(2) -0.5548(15) 0.046(6) Uani 1 1 d . . .

loop_
_atom_site_aniso_label
_atom_site_aniso_U_11
_atom_site_aniso_U_22
_atom_site_aniso_U_33
_atom_site_aniso_U_23
_atom_site_aniso_U_13
_atom_site_aniso_U_12
W1 0.0495(5) 0.0234(4) 0.0339(5) -0.0022(3) 0.0060(4) -0.0133(4)
W2 0.0286(4) 0.0292(4) 0.0489(5) -0.0179(4) -0.0216(4) 0.0109(3)
W3 0.0228(3) 0.0268(3) 0.0109(3) -0.0082(3) -0.0037(2) 0.0061(3)
W4 0.0305(4) 0.0614(5) 0.0094(3) -0.0105(3) -0.0042(3) -0.0132(4)
W6 0.0435(4) 0.0229(3) 0.0200(3) -0.0072(3) -0.0163(3) -0.0067(3)
W7 0.0183(3) 0.0333(4) 0.0229(4) -0.0019(3) -0.0059(3) -0.0022(3)
Ge1 0.0222(11) 0.0184(11) 0.0110(10) -0.0056(9) -0.0041(9) -0.0023(9)
O1 0.053(7) 0.047(7) 0.042(7) -0.021(7) -0.021(7) 0.001(7)
O2 0.052(7) 0.044(7) 0.039(7) -0.021(6) -0.029(6) -0.004(7)
O3 0.047(6) 0.052(6) 0.043(6) -0.017(6) -0.026(5) 0.000(6)
O4 0.048(6) 0.051(6) 0.039(6) -0.013(6) -0.021(6) -0.005(6)
O29 0.045(5) 0.064(6) 0.060(6) 0.016(6) -0.022(5) -0.012(5)
O28 0.059(6) 0.064(6) 0.069(6) -0.038(5) -0.006(5) -0.009(5)
O25 0.069(7) 0.067(7) 0.054(7) -0.004(6) -0.011(6) 0.030(6)
O24 0.069(9) 0.042(8) 0.043(8) -0.015(7) -0.035(7) 0.008(7)
O23 0.072(6) 0.067(7) 0.042(6) 0.000(6) -0.007(6) 0.025(6)
O22 0.045(8) 0.114(14) 0.038(9) -0.003(9) -0.017(7) -0.035(9)
O21 0.049(6) 0.068(7) 0.058(7) 0.029(6) -0.029(5) -0.010(6)
O20 0.082(7) 0.050(7) 0.049(7) -0.015(6) -0.029(6) -0.012(6)
O19 0.053(8) 0.047(8) 0.075(11) -0.025(8) -0.043(8) -0.002(7)
O18 0.075(7) 0.056(6) 0.042(6) -0.004(6) -0.025(6) -0.015(6)
O17 0.061(9) 0.038(7) 0.036(8) 0.005(6) -0.018(7) 0.000(7)
O16 0.078(7) 0.065(7) 0.051(7) -0.009(6) -0.011(6) 0.029(7)
O15 0.047(6) 0.067(6) 0.072(7) 0.021(6) -0.019(5) -0.010(6)
Cu1 0.0383(12) 0.0270(11) 0.0188(10) -0.0079(9) -0.0099(9) 0.0011(9)
Cu2 0.0371(12) 0.0229(10) 0.0164(10) -0.0016(8) -0.0060(9) -0.0030(9)
Cl2 0.041(2) 0.025(2) 0.043(3) -0.003(2) -0.018(2) 0.0000(19)
Cl1 0.068(4) 0.027(2) 0.043(3) -0.002(2) -0.022(3) -0.002(2)
O13 0.048(7) 0.037(7) 0.012(5) -0.002(5) -0.007(5) 0.004(6)
N2 0.031(8) 0.036(9) 0.024(8) -0.008(7) -0.009(6) 0.000(7)
N4 0.037(9) 0.034(9) 0.038(10) 0.004(7) -0.022(8) -0.006(7)
O12 0.037(7) 0.063(9) 0.047(9) 0.004(8) -0.016(6) 0.000(7)
O11 0.048(8) 0.036(7) 0.023(7) -0.015(6) -0.003(6) 0.005(6)
N3 0.038(9) 0.037(9) 0.033(9) -0.015(7) -0.024(7) 0.008(7)
O10 0.048(7) 0.038(6) 0.043(7) -0.012(6) -0.001(6) -0.001(6)
C32 0.031(9) 0.023(8) 0.017(8) 0.001(7) -0.005(7) -0.014(7)
N1 0.041(9) 0.028(8) 0.023(8) -0.002(6) -0.013(7) -0.001(7)
N5 0.044(10) 0.047(11) 0.034(10) -0.020(9) 0.005(8) -0.017(9)
C30 0.030(9) 0.042(11) 0.023(9) -0.001(8) -0.012(7) 0.000(8)
C29 0.038(10) 0.048(12) 0.012(8) 0.002(8) -0.002(7) -0.015(9)
C28 0.037(4) 0.037(4) 0.037(4) -0.0005(10) -0.0133(18) -0.0015(10)
C27 0.045(11) 0.024(9) 0.016(8) -0.005(7) -0.004(8) -0.007(8)
C26 0.024(8) 0.040(11) 0.042(12) 0.014(9) -0.019(8) -0.006(8)
C25 0.026(9) 0.059(13) 0.019(9) -0.011(9) -0.010(7) 0.012(9)
C24 0.031(9) 0.037(11) 0.028(10) 0.008(8) 0.004(8) 0.001(8)
C23 0.046(12) 0.031(11) 0.069(17) -0.024(11) -0.014(12) -0.003(10)
C22 0.037(10) 0.016(8) 0.042(12) 0.007(8) -0.013(9) -0.005(7)
C21 0.036(11) 0.037(11) 0.060(15) 0.013(11) -0.012(10) -0.015(9)
C20 0.041(10) 0.030(9) 0.027(10) -0.006(8) -0.011(8) 0.004(8)
C19 0.055(13) 0.035(11) 0.023(10) -0.007(8) -0.009(9) -0.006(9)
O8 0.079(7) 0.056(6) 0.048(6) -0.016(6) -0.028(6) -0.011(6)
O7 0.052(6) 0.067(6) 0.062(6) -0.030(5) -0.002(5) -0.010(5)
C39 0.033(11) 0.044(13) 0.075(19) 0.012(12) -0.016(11) -0.010(10)
C18 0.034(10) 0.051(13) 0.041(13) -0.004(10) -0.005(9) 0.009(10)
C17 0.044(12) 0.057(14) 0.040(12) -0.002(11) -0.018(10) -0.014(11)
C16 0.066(16) 0.059(16) 0.054(16) -0.019(13) -0.032(13) 0.025(13)
C15 0.039(11) 0.043(11) 0.025(10) -0.017(9) -0.001(8) -0.001(9)
C12 0.047(11) 0.040(11) 0.030(10) -0.007(9) -0.026(9) -0.003(9)
C11 0.046(13) 0.065(16) 0.038(13) 0.024(12) 0.009(10) 0.004(12)
C10 0.047(5) 0.047(5) 0.047(5) -0.0004(10) -0.017(2) -0.0013(10)
C9 0.053(14) 0.09(2) 0.035(13) -0.025(14) -0.025(11) 0.032(15)
C8 0.047(12) 0.051(13) 0.026(10) 0.008(10) -0.008(9) 0.006(10)
C7 0.064(16) 0.031(11) 0.065(18) 0.013(12) -0.016(13) 0.002(11)
C6 0.039(12) 0.048(14) 0.09(2) 0.002(14) -0.032(13) -0.019(10)
C5 0.064(17) 0.08(2) 0.09(2) -0.056(19) -0.050(17) 0.035(16)
C4 0.033(10) 0.077(17) 0.037(12) -0.018(12) -0.021(9) 0.019(11)
C3 0.051(13) 0.10(2) 0.012(9) -0.008(11) -0.011(9) 0.011(13)
C2 0.043(12) 0.09(2) 0.021(11) 0.023(12) 0.003(9) 0.004(13)
O14 0.067(6) 0.065(6) 0.067(6) -0.038(6) -0.006(6) -0.010(6)
C1 0.027(10) 0.077(17) 0.032(11) 0.001(11) -0.010(8) 0.000(10)

loop_
_atom_type_symbol
_atom_type_description
_atom_type_scat_dispersion_real
_atom_type_scat_dispersion_imag
_atom_type_scat_source
C C 0.0033 0.0016 'International Tables Vol C Tables 4.2.6.8 and 6.1.1.4'
H H 0.0000 0.0000 'International Tables Vol C Tables 4.2.6.8 and 6.1.1.4'
Cu Cu 0.3201 1.2651 'International Tables Vol C Tables 4.2.6.8 and 6.1.1.4'
Ge Ge 0.1547 1.8001 'International Tables Vol C Tables 4.2.6.8 and 6.1.1.4'
N N 0.0061 0.0033 'International Tables Vol C Tables 4.2.6.8 and 6.1.1.4'
O O 0.0106 0.0060 'International Tables Vol C Tables 4.2.6.8 and 6.1.1.4'
W W -0.8490 6.8722 'International Tables Vol C Tables 4.2.6.8 and 6.1.1.4'
Cl Cl 0.1484 0.1585 'International Tables Vol C Tables 4.2.6.8 and 6.1.1.4'

loop_
_geom_angle_atom_site_label_1
_geom_angle_atom_site_label_2
_geom_angle_atom_site_label_3
_geom_angle
_geom_angle_site_symmetry_1
_geom_angle_site_symmetry_3
O17 W1 O23 103.8(8) . .
O17 W1 O7 101.0(8) . .
O23 W1 O7 85.9(9) . .
O17 W1 O14 102.4(9) . .
O23 W1 O14 153.9(9) . .
O7 W1 O14 89.0(7) . .
O17 W1 O16 100.5(8) . .
O23 W1 O16 91.3(8) . .
O7 W1 O16 158.4(9) . .
O14 W1 O16 84.1(8) . .
O17 W1 O3 153.2(9) . .
O23 W1 O3 95.6(10) . .
O7 W1 O3 61.6(9) . .
O14 W1 O3 59.8(9) . .
O16 W1 O3 97.4(10) . .
O17 W1 O1 153.1(9) . .
O23 W1 O1 59.1(9) . .
O7 W1 O1 98.3(9) . .
O14 W1 O1 96.5(10) . .
O16 W1 O1 62.3(9) . .
O3 W1 O1 53.7(10) . .
O24 W2 O28 104.2(9) . .
O24 W2 O14 102.6(9) . .
O28 W2 O14 90.2(8) . .
O24 W2 O20 101.5(8) . .
O28 W2 O20 154.2(9) . .
O14 W2 O20 85.9(8) . .
O24 W2 O8 101.5(8) . .
O28 W2 O8 85.1(8) . .
O14 W2 O8 155.9(9) . .
O20 W2 O8 88.1(7) . .
O24 W2 O3 155.1(10) . .
O28 W2 O3 59.3(10) . .
O14 W2 O3 62.0(10) . .
O20 W2 O3 96.9(10) . .
O8 W2 O3 95.7(10) . .
O24 W2 O2 153.4(9) . .
O28 W2 O2 94.4(10) . .
O14 W2 O2 96.1(10) . .
O20 W2 O2 60.8(8) . .
O8 W2 O2 60.8(8) . .
O3 W2 O2 51.5(11) . .
O10 W3 O18 99.5(8) . .
O10 W3 O20 102.6(8) . 2_965
O18 W3 O20 89.7(7) . 2_965
O10 W3 O21 100.3(8) . .
O18 W3 O21 160.3(8) . .
O20 W3 O21 85.1(7) 2_965 .
O10 W3 O29 100.4(8) . .
O18 W3 O29 90.1(8) . .
O20 W3 O29 156.7(8) 2_965 .
O21 W3 O29 87.3(7) . .
O10 W3 O4 155.7(9) . .
O18 W3 O4 99.4(9) . .
O20 W3 O4 92.7(10) 2_965 .
O21 W3 O4 61.9(9) . .
O29 W3 O4 64.4(9) . .
O10 W3 O2 157.7(9) . 2_965
O18 W3 O2 64.5(9) . 2_965
O20 W3 O2 64.0(9) 2_965 2_965
O21 W3 O2 96.3(9) . 2_965
O29 W3 O2 95.2(10) . 2_965
O4 W3 O2 46.6(10) . 2_965
O12 W4 O15 101.1(9) . .
O12 W4 O28 103.1(9) . .
O15 W4 O28 87.7(8) . .
O12 W4 O7 100.5(9) . .
O15 W4 O7 158.4(9) . .
O28 W4 O7 87.4(7) . .
O12 W4 O29 100.9(8) . .
O15 W4 O29 88.5(7) . .
O28 W4 O29 156.0(9) . .
O7 W4 O29 87.5(8) . .
O12 W4 O3 152.1(10) . .
O15 W4 O3 97.8(10) . .
O28 W4 O3 57.3(9) . .
O7 W4 O3 62.1(10) . .
O29 W4 O3 99.8(9) . .
O12 W4 O4 155.2(9) . .
O15 W4 O4 62.4(9) . .
O28 W4 O4 94.9(10) . .
O7 W4 O4 97.1(9) . .
O29 W4 O4 62.5(9) . .
O3 W4 O4 52.6(11) . .
O19 W6 O25 102.1(9) . .
O19 W6 O21 100.0(8) . .
O25 W6 O21 157.7(9) . .
O19 W6 O16 101.1(9) . 2_965
O25 W6 O16 89.9(8) . 2_965
O21 W6 O16 88.5(8) . 2_965
O19 W6 O15 100.2(9) . .
O25 W6 O15 84.8(8) . .
O21 W6 O15 88.7(7) . .
O16 W6 O15 158.7(9) 2_965 .
O19 W6 O1 155.9(10) . 2_965
O25 W6 O1 59.8(10) . 2_965
O21 W6 O1 99.6(10) . 2_965
O16 W6 O1 65.6(10) 2_965 2_965
O15 W6 O1 94.1(11) . 2_965
O19 W6 O4 154.5(10) . .
O25 W6 O4 96.4(10) . .
O21 W6 O4 61.8(9) . .
O16 W6 O4 96.3(10) 2_965 .
O15 W6 O4 64.0(10) . .
O1 W6 O4 49.5(11) 2_965 .
O22 W7 O8 101.7(9) . .
O22 W7 O25 100.8(9) . .
O8 W7 O25 87.0(8) . .
O22 W7 O18 101.1(8) . 2_965
O8 W7 O18 87.4(7) . 2_965
O25 W7 O18 158.1(8) . 2_965
O22 W7 O23 107.0(9) . 2_965
O8 W7 O23 151.2(8) . 2_965
O25 W7 O23 90.4(8) . 2_965
O18 W7 O23 84.4(8) 2_965 2_965
O22 W7 O1 155.7(10) . 2_965
O8 W7 O1 93.0(11) . 2_965
O25 W7 O1 60.5(9) . 2_965
O18 W7 O1 98.6(9) 2_965 2_965
O23 W7 O1 61.1(10) 2_965 2_965
O22 W7 O2 156.9(10) . .
O8 W7 O2 63.2(9) . .
O25 W7 O2 96.0(9) . .
O18 W7 O2 62.7(8) 2_965 .
O23 W7 O2 88.6(10) 2_965 .
O1 W7 O2 47.3(10) 2_965 .
O2 Ge1 O2 180.0 . 2_965
O2 Ge1 O4 66.4(13) . 2_965
O2 Ge1 O4 113.6(13) 2_965 2_965
O2 Ge1 O4 113.6(13) . .
O2 Ge1 O4 66.4(13) 2_965 .
O4 Ge1 O4 180.0 2_965 .
O2 Ge1 O1 66.9(14) . 2_965
O2 Ge1 O1 113.1(14) 2_965 2_965
O4 Ge1 O1 110.7(14) 2_965 2_965
O4 Ge1 O1 69.3(14) . 2_965
O2 Ge1 O1 113.1(14) . .
O2 Ge1 O1 66.9(14) 2_965 .
O4 Ge1 O1 69.3(14) 2_965 .
O4 Ge1 O1 110.7(14) . .
O1 Ge1 O1 180.0 2_965 .
O2 Ge1 O3 107.2(15) . 2_965
O2 Ge1 O3 72.8(15) 2_965 2_965
O4 Ge1 O3 73.4(14) 2_965 2_965
O4 Ge1 O3 106.6(14) . 2_965
O1 Ge1 O3 75.0(14) 2_965 2_965
O1 Ge1 O3 105.0(14) . 2_965
O2 Ge1 O3 72.8(15) . .
O2 Ge1 O3 107.2(15) 2_965 .
O4 Ge1 O3 106.6(14) 2_965 .
O4 Ge1 O3 73.4(14) . .
O1 Ge1 O3 105.0(14) 2_965 .
O1 Ge1 O3 75.0(14) . .
O3 Ge1 O3 180.0(13) 2_965 .
Ge1 O1 W7 123.4(15) . 2_965
Ge1 O1 W6 120.3(16) . 2_965
W7 O1 W6 100.4(11) 2_965 2_965
Ge1 O1 W1 114.7(15) . .
W7 O1 W1 96.7(12) 2_965 .
W6 O1 W1 95.8(11) 2_965 .
Ge1 O2 W3 124.7(13) . 2_965
Ge1 O2 W7 122.3(14) . .
W3 O2 W7 97.5(11) 2_965 .
Ge1 O2 W2 116.1(16) . .
W3 O2 W2 94.8(10) 2_965 .
W7 O2 W2 94.4(9) . .
Ge1 O3 W2 119.6(16) . .
Ge1 O3 W4 117.0(15) . .
W2 O3 W4 100.7(11) . .
Ge1 O3 W1 116.6(13) . .
W2 O3 W1 100.3(12) . .
W4 O3 W1 99.0(12) . .
Ge1 O4 W3 122.3(15) . .
Ge1 O4 W6 120.8(16) . .
W3 O4 W6 98.8(11) . .
Ge1 O4 W4 117.0(16) . .
W3 O4 W4 96.7(11) . .
W6 O4 W4 95.6(10) . .
W4 O29 W3 136.3(10) . .
W2 O28 W4 142.4(12) . .
W6 O25 W7 138.5(12) . .
W1 O23 W7 141.7(10) . 2_965
W6 O21 W3 137.2(11) . .
W2 O20 W3 139.8(10) . 2_965
W3 O18 W7 135.0(10) . 2_965
W6 O16 W1 136.2(10) 2_965 .
W4 O15 W6 137.9(11) . .
O11 Cu1 N3 171.3(7) . .
O11 Cu1 N4 91.4(6) . .
N3 Cu1 N4 81.0(7) . .
O11 Cu1 Cl1 90.8(5) . .
N3 Cu1 Cl1 95.4(5) . .
N4 Cu1 Cl1 163.8(5) . .
O11 Cu1 Cl2 96.8(5) . .
N3 Cu1 Cl2 89.3(5) . .
N4 Cu1 Cl2 105.4(5) . .
Cl1 Cu1 Cl2 90.3(2) . .
O13 Cu2 N1 88.5(6) . .
O13 Cu2 N2 165.6(6) . .
N1 Cu2 N2 82.2(6) . .
O13 Cu2 Cl2 94.0(4) . .
N1 Cu2 Cl2 174.7(5) . .
N2 Cu2 Cl2 94.5(5) . .
O13 Cu2 O10 96.1(6) . .
N1 Cu2 O10 84.9(6) . .
N2 Cu2 O10 94.0(6) . .
Cl2 Cu2 O10 99.4(4) . .
Cu2 Cl2 Cu1 83.33(17) . .
C27 O13 Cu2 131.4(12) . .
C29 N2 C24 117.5(18) . .
C29 N2 Cu2 130.1(14) . .
C24 N2 Cu2 112.4(13) . .
C26 N4 C30 116.0(17) . .
C26 N4 Cu1 114.0(13) . .
C30 N4 Cu1 129.9(14) . .
C27 O11 Cu1 130.0(14) . .
C16 N3 C25 115(2) . .
C16 N3 Cu1 130.5(18) . .
C25 N3 Cu1 114.4(12) . .
W3 O10 Cu2 153.6(10) . .
C20 C32 C15 116.5(17) . .
C20 C32 C27 124.5(16) . .
C15 C32 C27 119.0(18) . .
C19 N1 C22 115.1(17) . .
C19 N1 Cu2 131.3(14) . .
C22 N1 Cu2 113.6(12) . .
C28 N5 C15 120.7(18) . .
C39 C30 N4 123(2) . .
C39 C30 H30A 118.7 . .
N4 C30 H30A 118.7 . .
N2 C29 C3 121(2) . .
N2 C29 H29A 119.5 . .
C3 C29 H29A 119.5 . .
C17 C28 N5 121(2) . .
C17 C28 H28A 119.6 . .
N5 C28 H28A 119.6 . .
O13 C27 O11 127.1(17) . .
O13 C27 C32 117.6(15) . .
O11 C27 C32 115.4(18) . .
N4 C26 C1 125(2) . .
N4 C26 C25 114.5(17) . .
C1 C26 C25 120(2) . .
N3 C25 C4 125(2) . .
N3 C25 C26 116.0(16) . .
C4 C25 C26 119(2) . .
N2 C24 C18 125(2) . .
N2 C24 C22 115.3(17) . .
C18 C24 C22 120.1(19) . .
C12 C23 C21 121.4(19) . .
C12 C23 H23A 119.3 . .
C21 C23 H23A 119.3 . .
N1 C22 C21 124(2) . .
N1 C22 C24 116.0(16) . .
C21 C22 C24 120(2) . .
C22 C21 C23 116(2) . .
C22 C21 C7 118(2) . .
C23 C21 C7 126(2) . .
C32 C20 C17 121.6(19) . .
C32 C20 H20A 119.2 . .
C17 C20 H20A 119.2 . .
N1 C19 C12 128(2) . .
N1 C19 H19A 116.0 . .
C12 C19 H19A 116.0 . .
W7 O8 W2 141.3(10) . .
W4 O7 W1 137.2(11) . .
C6 C39 C30 120(2) . .
C6 C39 H39A 120.1 . .
C30 C39 H39A 120.1 . .
C24 C18 C8 118(2) . .
C24 C18 C11 119(2) . .
C8 C18 C11 122(2) . .
C28 C17 C20 119(2) . .
C28 C17 H17A 120.5 . .
C20 C17 H17A 120.5 . .
C5 C16 N3 126(3) . .
C5 C16 H16A 117.0 . .
N3 C16 H16A 117.0 . .
N5 C15 C32 121(2) . .
N5 C15 H15A 119.3 . .
C32 C15 H15A 119.3 . .
C19 C12 C23 115.8(18) . .
C19 C12 H12A 122.1 . .
C23 C12 H12A 122.1 . .
C7 C11 C18 119(2) . .
C7 C11 H11A 120.5 . .
C18 C11 H11A 120.5 . .
C2 C10 C4 122(2) . .
C2 C10 H10A 118.9 . .
C4 C10 H10A 118.9 . .
C5 C9 C4 118(2) . .
C5 C9 H9A 121.1 . .
C4 C9 H9A 121.1 . .
C18 C8 C3 118(2) . .
C18 C8 H8A 121.1 . .
C3 C8 H8A 121.1 . .
C11 C7 C21 123(2) . .
C11 C7 H7A 118.5 . .
C21 C7 H7A 118.5 . .
C39 C6 C1 121(2) . .
C39 C6 H6A 119.7 . .
C1 C6 H6A 119.7 . .
C16 C5 C9 120(3) . .
C16 C5 H5A 120.1 . .
C9 C5 H5A 120.1 . .
C25 C4 C9 117(2) . .
C25 C4 C10 118(2) . .
C9 C4 C10 125(2) . .
C8 C3 C29 121(2) . .
C8 C3 H3A 119.6 . .
C29 C3 H3A 119.6 . .
C10 C2 C1 121(2) . .
C10 C2 H2A 119.6 . .
C1 C2 H2A 119.6 . .
W2 O14 W1 137.6(11) . .
C26 C1 C6 115(2) . .
C26 C1 C2 119(2) . .
C6 C1 C2 125(2) . .

loop_
_geom_bond_atom_site_label_1
_geom_bond_atom_site_label_2
_geom_bond_distance
_geom_bond_site_symmetry_2
W1 O17 1.661(15) .
W1 O23 1.794(18) .
W1 O7 1.908(17) .
W1 O14 1.92(2) .
W1 O16 1.926(19) .
W1 O3 2.34(3) .
W1 O1 2.45(3) .
W2 O24 1.653(15) .
W2 O28 1.830(16) .
W2 O14 1.868(18) .
W2 O20 1.873(16) .
W2 O8 1.894(18) .
W2 O3 2.26(3) .
W2 O2 2.48(3) .
W3 O10 1.686(14) .
W3 O18 1.885(16) .
W3 O20 1.892(19) 2_965
W3 O21 1.917(16) .
W3 O29 1.929(17) .
W3 O4 2.32(3) .
W3 O2 2.33(3) 2_965
W4 O12 1.633(16) .
W4 O15 1.886(18) .
W4 O28 1.894(18) .
W4 O7 1.896(17) .
W4 O29 1.901(17) .
W4 O3 2.32(3) .
W4 O4 2.43(3) .
W6 O19 1.688(14) .
W6 O25 1.888(17) .
W6 O21 1.891(16) .
W6 O16 1.89(2) 2_965
W6 O15 1.905(18) .
W6 O1 2.32(3) 2_965
W6 O4 2.35(3) .
W7 O22 1.652(15) .
W7 O8 1.881(19) .
W7 O25 1.895(18) .
W7 O18 1.943(16) 2_965
W7 O23 1.953(18) 2_965
W7 O1 2.28(3) 2_965
W7 O2 2.38(3) .
Ge1 O2 1.65(3) .
Ge1 O2 1.65(3) 2_965
Ge1 O4 1.70(3) 2_965
Ge1 O4 1.70(3) .
Ge1 O1 1.74(3) 2_965
Ge1 O1 1.74(3) .
Ge1 O3 1.82(3) 2_965
Ge1 O3 1.82(3) .
O1 W7 2.28(3) 2_965
O1 W6 2.32(3) 2_965
O2 W3 2.33(3) 2_965
O23 W7 1.953(18) 2_965
O20 W3 1.892(19) 2_965
O18 W7 1.943(16) 2_965
O16 W6 1.89(2) 2_965
Cu1 O11 1.943(13) .
Cu1 N3 1.991(16) .
Cu1 N4 2.042(16) .
Cu1 Cl1 2.252(6) .
Cu1 Cl2 2.707(5) .
Cu2 O13 1.969(13) .
Cu2 N1 1.972(15) .
Cu2 N2 2.021(17) .
Cu2 Cl2 2.222(5) .
Cu2 O10 2.381(15) .
O13 C27 1.26(2) .
N2 C29 1.35(2) .
N2 C24 1.37(3) .
N4 C26 1.33(3) .
N4 C30 1.37(2) .
O11 C27 1.28(2) .
N3 C16 1.33(3) .
N3 C25 1.35(3) .
C32 C20 1.38(3) .
C32 C15 1.38(2) .
C32 C27 1.49(2) .
N1 C19 1.32(2) .
N1 C22 1.37(2) .
N5 C28 1.35(3) .
N5 C15 1.36(3) .
C30 C39 1.36(3) .
C30 H30A 0.9300 .
C29 C3 1.41(3) .
C29 H29A 0.9300 .
C28 C17 1.34(3) .
C28 H28A 0.9300 .
C26 C1 1.39(3) .
C26 C25 1.48(3) .
C25 C4 1.40(3) .
C24 C18 1.39(3) .
C24 C22 1.44(3) .
C23 C12 1.39(3) .
C23 C21 1.41(3) .
C23 H23A 0.9300 .
C22 C21 1.40(3) .
C21 C7 1.41(3) .
C20 C17 1.40(3) .
C20 H20A 0.9300 .
C19 C12 1.36(3) .
C19 H19A 0.9300 .
C39 C6 1.35(4) .
C39 H39A 0.9300 .
C18 C8 1.39(3) .
C18 C11 1.44(4) .
C17 H17A 0.9300 .
C16 C5 1.32(4) .
C16 H16A 0.9300 .
C15 H15A 0.9300 .
C12 H12A 0.9300 .
C11 C7 1.38(4) .
C11 H11A 0.9300 .
C10 C2 1.36(4) .
C10 C4 1.43(3) .
C10 H10A 0.9300 .
C9 C5 1.40(4) .
C9 C4 1.40(4) .
C9 H9A 0.9300 .
C8 C3 1.40(4) .
C8 H8A 0.9300 .
C7 H7A 0.9300 .
C6 C1 1.40(3) .
C6 H6A 0.9300 .
C5 H5A 0.9300 .
C3 H3A 0.9300 .
C2 C1 1.43(3) .
C2 H2A 0.9300 .
